data_2211785
loop_
_publ_author_name
'Naser Eltaher Eltayeb'
'Siang Guan Teoh'
'Jeannie Bee-Jan Teh'
'Hoong-Kun Fun'
'Kamarulazizi Ibrahim'

_publ_section_title
;
 1-{2-[(2-Hydroxy-1-naphthyl)methyleneamino]phenyliminiomethyl}-2-naphtholate
 methanol hemisolvate
;
_journal_coeditor_code CV2159
_journal_issue 1
_journal_name_full 'Acta Crystallographica Section E'
_journal_page_first o117
_journal_page_last o119
_journal_paper_doi 10.1107/S1600536806050707
_journal_volume 63
_journal_year 2007
_chemical_formula_iupac 'C28 H20 N2 O2, 0.5C H4 O'
_chemical_formula_moiety 'C28 H20 N2 O2, 0.5C H4 O'
_chemical_formula_sum 'C28.5 H22 N2 O2.5'
_chemical_formula_weight 432.48
_chemical_melting_point 495.5(5)
_chemical_name_systematic
;
N,N'-Bis(2-hydroxy-1-naphthaldimine)-o-phenylenediamine
methanol hemisolvate
;
_space_group_IT_number 33
_symmetry_cell_setting orthorhombic
_symmetry_space_group_name_Hall 'P 2c -2n'
_symmetry_space_group_name_H-M 'P n a 21'
_atom_sites_solution_hydrogens geom
_atom_sites_solution_primary direct
_atom_sites_solution_secondary difmap
_audit_creation_method SHELXL-97
_cell_angle_alpha 90.00
_cell_angle_beta 90.00
_cell_angle_gamma 90.00
_cell_formula_units_Z 8
_cell_length_a 19.3610(3)
_cell_length_b 12.5103(2)
_cell_length_c 17.7128(2)
_cell_measurement_reflns_used 6999
_cell_measurement_temperature 100.00(10)
_cell_measurement_theta_max 30.27
_cell_measurement_theta_min 1.94
_cell_volume 4290.25(11)
_computing_cell_refinement APEX2
_computing_data_collection 'APEX2 (Bruker, 2005)'
_computing_data_reduction 'SAINT (Bruker, 2005)'
_computing_molecular_graphics SHELXTL
_computing_publication_material
;
SHELXTL and PLATON (Spek, 2003)
;
_computing_structure_refinement SHELXTL
_computing_structure_solution 'SHELXTL (Sheldrick, 1998)'
_diffrn_ambient_temperature 297(2)
_diffrn_detector_area_resol_mean 8.33
_diffrn_measured_fraction_theta_full 0.992
_diffrn_measured_fraction_theta_max 0.992
_diffrn_measurement_device_type
;
Bruker SMART APEX2 CCD
;
_diffrn_measurement_method \w
_diffrn_radiation_monochromator graphite
_diffrn_radiation_source 'fine-focus sealed tube'
_diffrn_radiation_type MoK\a
_diffrn_radiation_wavelength 0.71073
_diffrn_reflns_av_R_equivalents 0.0412
_diffrn_reflns_av_sigmaI/netI 0.0341
_diffrn_reflns_limit_h_max 21
_diffrn_reflns_limit_h_min -27
_diffrn_reflns_limit_k_max 17
_diffrn_reflns_limit_k_min -13
_diffrn_reflns_limit_l_max 25
_diffrn_reflns_limit_l_min -25
_diffrn_reflns_number 52989
_diffrn_reflns_theta_full 30.27
_diffrn_reflns_theta_max 30.27
_diffrn_reflns_theta_min 1.94
_diffrn_standards_decay_% 0
_diffrn_standards_interval_count 0
_diffrn_standards_number 0
_exptl_absorpt_coefficient_mu 0.086
_exptl_absorpt_correction_T_max 0.9845
_exptl_absorpt_correction_T_min 0.9624
_exptl_absorpt_correction_type multi-scan
_exptl_absorpt_process_details '(SADABS; Bruker, 2005)'
_exptl_crystal_colour Red
_exptl_crystal_density_diffrn 1.339
_exptl_crystal_density_method 'not measured'
_exptl_crystal_description Plate
_exptl_crystal_F_000 1816
_exptl_crystal_size_max 0.31
_exptl_crystal_size_mid 0.30
_exptl_crystal_size_min 0.18
_refine_diff_density_max 0.336
_refine_diff_density_min -0.224
_refine_ls_extinction_method none
_refine_ls_goodness_of_fit_ref 1.026
_refine_ls_hydrogen_treatment mixed
_refine_ls_matrix_type full
_refine_ls_number_parameters 616
_refine_ls_number_reflns 6547
_refine_ls_number_restraints 1
_refine_ls_restrained_S_all 1.026
_refine_ls_R_factor_all 0.0536
_refine_ls_R_factor_gt 0.0438
_refine_ls_shift/su_max 0.000
_refine_ls_shift/su_mean 0.000
_refine_ls_structure_factor_coef Fsqd
_refine_ls_weighting_details 'calc w=1/[\s^2^(Fo^2^)+(0.0563P)^2^+0.8098P] where P=(Fo^2^+2Fc^2^)/3'
_refine_ls_weighting_scheme calc
_refine_ls_wR_factor_gt 0.1018
_refine_ls_wR_factor_ref 0.1075
_reflns_number_gt 5671
_reflns_number_total 6547
_reflns_threshold_expression I>2\s(I)
_cod_data_source_file cv2159.cif
_cod_data_source_block I
_cod_depositor_comments
;
The following automatic conversions were performed:
'_symmetry_cell_setting' value 'Orthorhombic' changed to 'orthorhombic'
according to '/home/saulius/struct/CIF-dictionaries/cif_core.dic'
dictionary named 'cif_core.dic' version 2.4.1 from 2010-06-29.

Automatic conversion script
Id: cif_fix_enum 1527 2010-12-29 10:47:43Z saulius 

The following automatic conversions were performed:

'_chemical_melting_point' value '495--496' was changed to '495.5(5)'
- the average value was taken and precision was estimated.

Automatic conversion script
Id: cif_fix_values 1646 2011-03-28 12:23:43Z adriana 

The following automatic conversions were performed:

'_chemical_melting_point' value '495--496' was changed to '495.5(5)'
- the average value was taken and precision was
estimated.

'_symmetry_cell_setting' value 'Orthorhombic' changed to
'orthorhombic' according to
/home/saulius/struct/CIF-dictionaries/cif_core.dic dictionary named
'cif_core.dic' version 2.4.1 from 2010-06-29.

Automatic conversion script
Id: cif_fix_values 1715 2011-07-08 13:25:40Z adriana 
;
_cod_database_code 2211785
_cod_database_fobs_code 2211785

loop_
_symmetry_equiv_pos_as_xyz
'x, y, z'
'-x, -y, z+1/2'
'x+1/2, -y+1/2, z'
'-x+1/2, y+1/2, z+1/2'

loop_
_atom_site_type_symbol
_atom_site_label
_atom_site_fract_x
_atom_site_fract_y
_atom_site_fract_z
_atom_site_U_iso_or_equiv
_atom_site_adp_type
_atom_site_calc_flag
_atom_site_refinement_flags
_atom_site_occupancy
O O1A 0.30965(9) 0.52962(13) 0.33505(9) 0.0295(4) Uani d . 1
O O2A 0.45989(9) 0.42788(13) 0.30325(10) 0.0277(3) Uani d . 1
N N1A 0.25929(9) 0.43169(14) 0.22197(10) 0.0211(4) Uani d . 1
N N2A 0.36524(9) 0.30052(14) 0.25278(10) 0.0216(4) Uani d . 1
C C1A 0.47215(11) 0.35347(18) 0.35645(12) 0.0232(4) Uani d . 1
C C2A 0.52540(11) 0.3770(2) 0.40849(14) 0.0283(5) Uani d . 1
H H2AA 0.5499 0.4407 0.4047 0.034 Uiso calc R 1
C C3A 0.54074(13) 0.3060(2) 0.46418(13) 0.0305(5) Uani d . 1
H H3AA 0.5764 0.3216 0.4976 0.037 Uiso calc R 1
C C4A 0.50380(13) 0.20875(19) 0.47273(13) 0.0293(5) Uani d . 1
C C5A 0.51925(15) 0.1369(2) 0.53206(14) 0.0366(6) Uani d . 1
H H5AA 0.5551 0.1527 0.5652 0.044 Uiso calc R 1
C C6A 0.48242(15) 0.0447(2) 0.54150(14) 0.0396(7) Uani d . 1
H H6AA 0.4931 -0.0019 0.5807 0.048 Uiso calc R 1
C C7A 0.42844(15) 0.0209(2) 0.49165(14) 0.0361(6) Uani d . 1
H H7AA 0.4030 -0.0414 0.4985 0.043 Uiso calc R 1
C C8A 0.41244(13) 0.08812(19) 0.43276(13) 0.0288(5) Uani d . 1
H H8AA 0.3766 0.0704 0.4002 0.035 Uiso calc R 1
C C9A 0.44989(12) 0.18415(18) 0.42104(12) 0.0241(4) Uani d . 1
C C10A 0.43542(11) 0.25761(17) 0.36013(12) 0.0217(4) Uani d . 1
C C11A 0.38555(11) 0.23131(17) 0.30204(12) 0.0214(4) Uani d . 1
H H11A 0.3676 0.1624 0.3002 0.026 Uiso calc R 1
C C12A 0.31889(11) 0.26843(17) 0.19529(12) 0.0216(4) Uani d . 1
C C13A 0.32625(12) 0.17329(18) 0.15480(13) 0.0262(5) Uani d . 1
H H13A 0.3623 0.1267 0.1659 0.031 Uiso calc R 1
C C14A 0.27966(13) 0.14852(19) 0.09790(13) 0.0290(5) Uani d . 1
H H14A 0.2846 0.0853 0.0708 0.035 Uiso calc R 1
C C15A 0.22571(14) 0.2177(2) 0.08130(12) 0.0306(5) Uani d . 1
H H15A 0.1945 0.2003 0.0434 0.037 Uiso calc R 1
C C16A 0.21802(12) 0.31259(19) 0.12084(12) 0.0252(5) Uani d . 1
H H16A 0.1818 0.3586 0.1094 0.030 Uiso calc R 1
C C17A 0.26470(12) 0.33887(17) 0.17784(12) 0.0224(4) Uani d . 1
C C18A 0.21546(11) 0.51138(17) 0.21504(12) 0.0213(4) Uani d . 1
H H18A 0.1832 0.5090 0.1762 0.026 Uiso calc R 1
C C19A 0.21530(11) 0.59964(17) 0.26364(12) 0.0208(4) Uani d . 1
C C20A 0.16713(11) 0.68771(17) 0.25304(12) 0.0222(4) Uani d . 1
C C21A 0.11676(11) 0.69027(18) 0.19520(14) 0.0261(5) Uani d . 1
H H21A 0.1127 0.6324 0.1626 0.031 Uiso calc R 1
C C22A 0.07359(12) 0.77724(19) 0.18638(16) 0.0313(5) Uani d . 1
H H22A 0.0414 0.7775 0.1474 0.038 Uiso calc R 1
C C23A 0.07760(12) 0.86447(19) 0.23494(16) 0.0314(5) Uani d . 1
H H23A 0.0487 0.9231 0.2282 0.038 Uiso calc R 1
C C24A 0.12459(12) 0.8632(2) 0.29289(15) 0.0296(5) Uani d . 1
H H24A 0.1265 0.9205 0.3263 0.036 Uiso calc R 1
C C25A 0.17005(12) 0.77591(18) 0.30233(13) 0.0252(4) Uani d . 1
C C26A 0.22009(12) 0.7772(2) 0.36211(13) 0.0285(5) Uani d . 1
H H26A 0.2215 0.8355 0.3947 0.034 Uiso calc R 1
C C27A 0.26511(12) 0.6961(2) 0.37240(13) 0.0296(5) Uani d . 1
H H27A 0.2968 0.7000 0.4118 0.036 Uiso calc R 1
C C28A 0.26528(11) 0.60390(19) 0.32405(12) 0.0245(4) Uani d . 1
O O1B -0.01744(8) 0.45705(13) 0.22582(9) 0.0269(3) Uani d . 1
O O2B -0.16613(9) 0.57643(12) 0.24949(10) 0.0278(4) Uani d . 1
N N1B 0.03332(9) 0.55339(14) 0.34063(10) 0.0199(3) Uani d . 1
N N2B -0.07045(9) 0.69059(14) 0.31357(10) 0.0210(3) Uani d . 1
C C1B -0.17404(11) 0.65861(16) 0.20135(13) 0.0225(4) Uani d . 1
C C2B -0.22445(12) 0.64717(19) 0.14421(14) 0.0268(5) Uani d . 1
H H2BA -0.2498 0.5842 0.1409 0.032 Uiso calc R 1
C C3B -0.23620(12) 0.72732(19) 0.09412(13) 0.0279(5) Uani d . 1
H H3BA -0.2701 0.7187 0.0574 0.033 Uiso calc R 1
C C4B -0.19765(11) 0.82437(18) 0.09657(12) 0.0231(4) Uani d . 1
C C5B -0.20958(13) 0.9084(2) 0.04424(13) 0.0306(5) Uani d . 1
H H5BA -0.2447 0.9015 0.0087 0.037 Uiso calc R 1
C C6B -0.17021(13) 0.9994(2) 0.04526(12) 0.0300(5) Uani d . 1
H H6BA -0.1780 1.0533 0.0102 0.036 Uiso calc R 1
C C7B -0.11797(12) 1.01043(18) 0.09976(12) 0.0261(5) Uani d . 1
H H7BA -0.0910 1.0719 0.1003 0.031 Uiso calc R 1
C C8B -0.10625(11) 0.93202(16) 0.15212(12) 0.0213(4) Uani d . 1
H H8BA -0.0717 0.9415 0.1880 0.026 Uiso calc R 1
C C9B -0.14577(11) 0.83669(16) 0.15257(11) 0.0196(4) Uani d . 1
C C10B -0.13516(10) 0.75239(16) 0.20707(11) 0.0182(4) Uani d . 1
C C11B -0.08716(11) 0.76706(16) 0.26833(12) 0.0201(4) Uani d . 1
H H11B -0.0675 0.8341 0.2755 0.024 Uiso calc R 1
C C12B -0.02510(11) 0.71500(16) 0.37378(12) 0.0204(4) Uani d . 1
C C13B -0.03167(12) 0.80674(17) 0.41767(13) 0.0253(5) Uani d . 1
H H13B -0.0667 0.8554 0.4074 0.030 Uiso calc R 1
C C14B 0.01382(13) 0.82580(18) 0.47657(14) 0.0280(5) Uani d . 1
H H14B 0.0089 0.8866 0.5063 0.034 Uiso calc R 1
C C15B 0.06704(12) 0.75349(18) 0.49120(13) 0.0254(4) Uani d . 1
H H15B 0.0978 0.7666 0.5304 0.030 Uiso calc R 1
C C16B 0.07427(11) 0.66253(17) 0.44777(12) 0.0220(4) Uani d . 1
H H16B 0.1098 0.6147 0.4579 0.026 Uiso calc R 1
C C17B 0.02850(10) 0.64220(16) 0.38881(12) 0.0193(4) Uani d . 1
C C18B 0.07771(10) 0.47291(16) 0.34571(12) 0.0192(4) Uani d . 1
H H18B 0.1100 0.4736 0.3846 0.023 Uiso calc R 1
C C19B 0.07815(11) 0.38751(16) 0.29545(12) 0.0197(4) Uani d . 1
C C20B 0.12756(11) 0.30017(16) 0.30475(12) 0.0205(4) Uani d . 1
C C21B 0.18003(11) 0.30054(17) 0.35967(13) 0.0230(4) Uani d . 1
H H21B 0.1844 0.3589 0.3918 0.028 Uiso calc R 1
C C22B 0.22517(12) 0.21559(18) 0.36667(13) 0.0261(5) Uani d . 1
H H22B 0.2597 0.2177 0.4031 0.031 Uiso calc R 1
C C23B 0.21940(12) 0.12636(18) 0.31931(14) 0.0297(5) Uani d . 1
H H23B 0.2492 0.0686 0.3249 0.036 Uiso calc R 1
C C24B 0.16931(12) 0.12501(18) 0.26459(14) 0.0285(5) Uani d . 1
H H24B 0.1658 0.0663 0.2326 0.034 Uiso calc R 1
C C25B 0.12313(11) 0.21098(17) 0.25598(13) 0.0236(4) Uani d . 1
C C26B 0.07234(12) 0.21018(18) 0.19700(13) 0.0272(5) Uani d . 1
H H26B 0.0701 0.1513 0.1650 0.033 Uiso calc R 1
C C27B 0.02767(12) 0.29161(19) 0.18617(13) 0.0261(5) Uani d . 1
H H27B -0.0034 0.2883 0.1462 0.031 Uiso calc R 1
C C28B 0.02712(11) 0.38385(17) 0.23526(12) 0.0222(4) Uani d . 1
O O3 0.30354(11) 0.4610(2) 0.48317(12) 0.0498(5) Uani d . 1
C C29 0.36808(14) 0.4531(2) 0.51869(16) 0.0414(6) Uani d . 1
H H29A 0.3617 0.4486 0.5723 0.062 Uiso calc R 1
H H29B 0.3953 0.5151 0.5069 0.062 Uiso calc R 1
H H29C 0.3915 0.3901 0.5012 0.062 Uiso calc R 1
H H1NA 0.2889(19) 0.442(3) 0.259(2) 0.066(11) Uiso d . 1
H H1NB 0.0043(15) 0.545(2) 0.3010(18) 0.031(7) Uiso d . 1
H H2OA 0.4243(18) 0.410(3) 0.277(2) 0.055(10) Uiso d . 1
H H2OB -0.129(2) 0.598(3) 0.281(2) 0.084(14) Uiso d . 1
H HO3 0.312(2) 0.481(3) 0.433(3) 0.079(13) Uiso d . 1

loop_
_atom_site_aniso_label
_atom_site_aniso_U_11
_atom_site_aniso_U_22
_atom_site_aniso_U_33
_atom_site_aniso_U_12
_atom_site_aniso_U_13
_atom_site_aniso_U_23
O1A 0.0288(8) 0.0376(9) 0.0220(7) 0.0050(7) -0.0057(7) -0.0006(7)
O2A 0.0264(8) 0.0241(8) 0.0325(9) -0.0028(6) -0.0043(7) 0.0022(7)
N1A 0.0218(9) 0.0239(9) 0.0175(8) -0.0037(7) -0.0031(7) 0.0016(7)
N2A 0.0215(9) 0.0217(8) 0.0215(8) -0.0019(7) -0.0009(7) -0.0002(7)
C1A 0.0223(10) 0.0240(10) 0.0234(10) 0.0040(8) 0.0015(8) -0.0027(8)
C2A 0.0228(11) 0.0324(12) 0.0296(11) 0.0009(8) -0.0003(9) -0.0085(10)
C3A 0.0280(12) 0.0401(13) 0.0234(11) 0.0097(9) -0.0036(9) -0.0109(10)
C4A 0.0328(13) 0.0355(13) 0.0196(10) 0.0147(9) -0.0014(9) -0.0060(9)
C5A 0.0472(16) 0.0422(15) 0.0204(10) 0.0213(12) -0.0034(10) -0.0019(10)
C6A 0.0566(17) 0.0416(15) 0.0208(11) 0.0251(13) 0.0024(11) 0.0046(11)
C7A 0.0507(16) 0.0306(13) 0.0269(11) 0.0137(11) 0.0117(11) 0.0050(10)
C8A 0.0339(12) 0.0285(12) 0.0239(10) 0.0091(9) 0.0053(10) 0.0020(9)
C9A 0.0265(11) 0.0261(11) 0.0198(10) 0.0086(8) 0.0039(8) -0.0016(9)
C10A 0.0225(10) 0.0214(10) 0.0210(9) 0.0055(7) 0.0025(8) -0.0003(8)
C11A 0.0214(10) 0.0195(9) 0.0233(9) 0.0014(7) 0.0051(8) 0.0003(8)
C12A 0.0237(11) 0.0223(10) 0.0188(9) -0.0055(8) 0.0019(8) 0.0035(8)
C13A 0.0308(12) 0.0245(11) 0.0233(10) -0.0040(8) 0.0054(9) 0.0004(9)
C14A 0.0388(13) 0.0275(12) 0.0207(10) -0.0117(9) 0.0046(9) -0.0032(9)
C15A 0.0395(14) 0.0358(13) 0.0166(10) -0.0146(10) -0.0028(9) 0.0004(9)
C16A 0.0275(11) 0.0283(11) 0.0197(10) -0.0069(9) -0.0021(9) 0.0041(9)
C17A 0.0260(11) 0.0232(10) 0.0181(9) -0.0056(8) 0.0014(8) 0.0032(8)
C18A 0.0195(10) 0.0269(10) 0.0174(9) -0.0035(7) 0.0004(8) 0.0048(8)
C19A 0.0180(10) 0.0261(10) 0.0182(9) -0.0017(7) 0.0005(8) 0.0034(8)
C20A 0.0193(10) 0.0248(10) 0.0224(10) -0.0045(7) 0.0028(8) 0.0038(8)
C21A 0.0228(11) 0.0256(11) 0.0299(11) -0.0033(8) -0.0016(9) 0.0009(9)
C22A 0.0225(12) 0.0333(12) 0.0381(13) -0.0029(9) -0.0038(10) 0.0064(11)
C23A 0.0246(11) 0.0232(11) 0.0465(15) -0.0003(8) 0.0021(10) 0.0036(10)
C24A 0.0268(12) 0.0275(11) 0.0346(12) -0.0031(9) 0.0075(10) -0.0020(10)
C25A 0.0228(11) 0.0286(11) 0.0243(10) -0.0033(8) 0.0049(9) 0.0027(9)
C26A 0.0287(12) 0.0350(13) 0.0219(10) -0.0008(9) 0.0032(9) -0.0072(9)
C27A 0.0266(12) 0.0447(14) 0.0175(10) 0.0014(10) -0.0007(9) -0.0023(10)
C28A 0.0221(11) 0.0329(12) 0.0183(10) -0.0008(8) 0.0013(8) 0.0008(9)
O1B 0.0258(8) 0.0288(8) 0.0262(8) 0.0019(6) -0.0045(7) 0.0001(7)
O2B 0.0274(8) 0.0200(8) 0.0358(9) -0.0040(6) -0.0042(7) 0.0020(7)
N1B 0.0204(9) 0.0188(8) 0.0205(8) -0.0009(6) -0.0014(7) -0.0007(7)
N2B 0.0205(8) 0.0198(8) 0.0227(8) 0.0005(6) -0.0012(7) -0.0006(7)
C1B 0.0218(10) 0.0193(10) 0.0263(11) 0.0009(7) 0.0003(9) -0.0034(8)
C2B 0.0238(11) 0.0267(11) 0.0298(11) -0.0020(8) -0.0014(9) -0.0087(9)
C3B 0.0259(11) 0.0331(12) 0.0246(10) 0.0028(9) -0.0077(9) -0.0095(9)
C4B 0.0248(11) 0.0272(11) 0.0172(9) 0.0050(8) -0.0009(8) -0.0050(8)
C5B 0.0375(13) 0.0363(13) 0.0182(10) 0.0099(10) -0.0058(9) -0.0041(9)
C6B 0.0434(14) 0.0291(12) 0.0175(10) 0.0114(10) 0.0015(10) 0.0023(9)
C7B 0.0345(12) 0.0215(10) 0.0223(10) 0.0032(8) 0.0063(9) 0.0005(9)
C8B 0.0235(10) 0.0213(10) 0.0192(9) 0.0030(7) 0.0020(8) -0.0007(8)
C9B 0.0210(10) 0.0206(10) 0.0173(9) 0.0035(7) 0.0021(8) -0.0034(8)
C10B 0.0176(9) 0.0186(9) 0.0185(9) 0.0016(7) -0.0011(7) -0.0005(7)
C11B 0.0202(10) 0.0181(9) 0.0220(9) -0.0003(7) 0.0008(8) -0.0022(8)
C12B 0.0217(10) 0.0177(9) 0.0218(10) -0.0017(7) -0.0010(8) 0.0020(8)
C13B 0.0276(11) 0.0210(10) 0.0272(11) 0.0049(8) -0.0041(9) 0.0004(9)
C14B 0.0352(13) 0.0222(10) 0.0267(11) 0.0038(9) -0.0042(10) -0.0043(9)
C15B 0.0298(11) 0.0254(11) 0.0210(9) -0.0010(8) -0.0050(9) 0.0003(9)
C16B 0.0235(10) 0.0209(10) 0.0217(10) 0.0010(7) -0.0030(8) 0.0037(8)
C17B 0.0195(10) 0.0188(9) 0.0196(9) -0.0013(7) 0.0005(8) 0.0023(8)
C18B 0.0179(9) 0.0204(10) 0.0193(9) -0.0016(7) 0.0004(7) 0.0026(8)
C19B 0.0193(10) 0.0201(10) 0.0198(9) -0.0007(7) 0.0031(8) 0.0025(8)
C20B 0.0217(10) 0.0195(10) 0.0204(9) 0.0000(7) 0.0068(8) 0.0018(8)
C21B 0.0232(10) 0.0237(10) 0.0221(9) 0.0009(8) 0.0056(8) 0.0038(8)
C22B 0.0239(11) 0.0284(11) 0.0262(11) 0.0028(8) 0.0037(9) 0.0081(9)
C23B 0.0287(12) 0.0231(11) 0.0374(13) 0.0060(8) 0.0081(10) 0.0053(10)
C24B 0.0327(12) 0.0208(10) 0.0319(12) 0.0011(9) 0.0122(10) -0.0002(9)
C25B 0.0243(11) 0.0206(10) 0.0258(10) -0.0016(7) 0.0077(9) 0.0000(8)
C26B 0.0310(12) 0.0249(11) 0.0256(11) -0.0045(8) 0.0062(9) -0.0044(9)
C27B 0.0255(11) 0.0297(11) 0.0230(10) -0.0057(8) 0.0007(9) -0.0037(9)
C28B 0.0224(10) 0.0237(10) 0.0206(10) -0.0025(8) 0.0005(8) 0.0016(8)
O3 0.0384(11) 0.0768(15) 0.0342(10) 0.0022(10) 0.0018(9) 0.0200(11)
C29 0.0376(15) 0.0487(16) 0.0380(15) 0.0013(12) 0.0063(11) 0.0098(13)

loop_
_atom_type_symbol
_atom_type_description
_atom_type_scat_dispersion_real
_atom_type_scat_dispersion_imag
_atom_type_scat_source
C C 0.0033 0.0000 'International Tables Vol C Tables 4.2.6.8 and 6.1.1.4'
H H 0.0000 0.0000 'International Tables Vol C Tables 4.2.6.8 and 6.1.1.4'
N N 0.0061 0.0000 'International Tables Vol C Tables 4.2.6.8 and 6.1.1.4'
O O 0.0106 0.0000 'International Tables Vol C Tables 4.2.6.8 and 6.1.1.4'

loop_
_geom_angle_atom_site_label_1
_geom_angle_atom_site_label_2
_geom_angle_atom_site_label_3
_geom_angle
C1A O2A H2OA 110(2)
C18A N1A C17A 128.57(19)
C18A N1A H1NA 112(2)
C17A N1A H1NA 120(2)
C11A N2A C12A 119.29(18)
O2A C1A C10A 122.5(2)
O2A C1A C2A 116.2(2)
C10A C1A C2A 121.3(2)
C3A C2A C1A 119.8(2)
C3A C2A H2AA 120.1
C1A C2A H2AA 120.1
C2A C3A C4A 121.8(2)
C2A C3A H3AA 119.1
C4A C3A H3AA 119.1
C5A C4A C3A 121.1(2)
C5A C4A C9A 119.7(2)
C3A C4A C9A 119.1(2)
C6A C5A C4A 121.1(3)
C6A C5A H5AA 119.4
C4A C5A H5AA 119.4
C5A C6A C7A 119.5(2)
C5A C6A H6AA 120.3
C7A C6A H6AA 120.3
C8A C7A C6A 121.1(3)
C8A C7A H7AA 119.5
C6A C7A H7AA 119.5
C7A C8A C9A 120.9(2)
C7A C8A H8AA 119.5
C9A C8A H8AA 119.5
C8A C9A C4A 117.7(2)
C8A C9A C10A 123.3(2)
C4A C9A C10A 119.0(2)
C1A C10A C9A 118.9(2)
C1A C10A C11A 120.10(19)
C9A C10A C11A 121.0(2)
N2A C11A C10A 122.07(19)
N2A C11A H11A 119.0
C10A C11A H11A 119.0
C13A C12A C17A 119.9(2)
C13A C12A N2A 123.1(2)
C17A C12A N2A 117.00(19)
C14A C13A C12A 119.8(2)
C14A C13A H13A 120.1
C12A C13A H13A 120.1
C13A C14A C15A 120.3(2)
C13A C14A H14A 119.9
C15A C14A H14A 119.9
C16A C15A C14A 120.5(2)
C16A C15A H15A 119.7
C14A C15A H15A 119.7
C15A C16A C17A 119.9(2)
C15A C16A H16A 120.1
C17A C16A H16A 120.1
C16A C17A N1A 123.4(2)
C16A C17A C12A 119.7(2)
N1A C17A C12A 116.89(19)
N1A C18A C19A 122.82(19)
N1A C18A H18A 118.6
C19A C18A H18A 118.6
C18A C19A C28A 118.90(19)
C18A C19A C20A 121.26(19)
C28A C19A C20A 119.81(19)
C25A C20A C21A 117.3(2)
C25A C20A C19A 119.17(19)
C21A C20A C19A 123.5(2)
C22A C21A C20A 121.1(2)
C22A C21A H21A 119.4
C20A C21A H21A 119.4
C21A C22A C23A 120.9(2)
C21A C22A H22A 119.5
C23A C22A H22A 119.5
C24A C23A C22A 119.4(2)
C24A C23A H23A 120.3
C22A C23A H23A 120.3
C23A C24A C25A 120.7(2)
C23A C24A H24A 119.6
C25A C24A H24A 119.6
C20A C25A C24A 120.5(2)
C20A C25A C26A 119.5(2)
C24A C25A C26A 120.0(2)
C27A C26A C25A 121.8(2)
C27A C26A H26A 119.1
C25A C26A H26A 119.1
C26A C27A C28A 121.6(2)
C26A C27A H27A 119.2
C28A C27A H27A 119.2
O1A C28A C27A 119.6(2)
O1A C28A C19A 122.4(2)
C27A C28A C19A 118.0(2)
C1B O2B H2OB 104(3)
C18B N1B C17B 127.03(18)
C18B N1B H1NB 111.8(17)
C17B N1B H1NB 121.2(17)
C11B N2B C12B 117.65(17)
O2B C1B C10B 122.32(19)
O2B C1B C2B 117.09(19)
C10B C1B C2B 120.6(2)
C3B C2B C1B 120.6(2)
C3B C2B H2BA 119.7
C1B C2B H2BA 119.7
C2B C3B C4B 121.4(2)
C2B C3B H3BA 119.3
C4B C3B H3BA 119.3
C9B C4B C5B 119.4(2)
C9B C4B C3B 118.9(2)
C5B C4B C3B 121.7(2)
C6B C5B C4B 121.0(2)
C6B C5B H5BA 119.5
C4B C5B H5BA 119.5
C5B C6B C7B 119.4(2)
C5B C6B H6BA 120.3
C7B C6B H6BA 120.3
C8B C7B C6B 121.0(2)
C8B C7B H7BA 119.5
C6B C7B H7BA 119.5
C7B C8B C9B 121.2(2)
C7B C8B H8BA 119.4
C9B C8B H8BA 119.4
C8B C9B C4B 118.00(19)
C8B C9B C10B 122.77(19)
C4B C9B C10B 119.23(19)
C1B C10B C11B 120.61(19)
C1B C10B C9B 119.19(18)
C11B C10B C9B 120.15(18)
N2B C11B C10B 122.38(19)
N2B C11B H11B 118.8
C10B C11B H11B 118.8
C13B C12B C17B 119.72(19)
C13B C12B N2B 122.83(19)
C17B C12B N2B 117.45(18)
C14B C13B C12B 120.3(2)
C14B C13B H13B 119.9
C12B C13B H13B 119.9
C13B C14B C15B 119.8(2)
C13B C14B H14B 120.1
C15B C14B H14B 120.1
C16B C15B C14B 120.4(2)
C16B C15B H15B 119.8
C14B C15B H15B 119.8
C15B C16B C17B 120.24(19)
C15B C16B H16B 119.9
C17B C16B H16B 119.9
C16B C17B N1B 123.91(19)
C16B C17B C12B 119.55(19)
N1B C17B C12B 116.52(18)
N1B C18B C19B 122.92(19)
N1B C18B H18B 118.5
C19B C18B H18B 118.5
C18B C19B C28B 119.29(18)
C18B C19B C20B 120.41(19)
C28B C19B C20B 120.25(18)
C21B C20B C25B 117.97(19)
C21B C20B C19B 123.24(19)
C25B C20B C19B 118.78(19)
C22B C21B C20B 121.1(2)
C22B C21B H21B 119.5
C20B C21B H21B 119.5
C21B C22B C23B 120.6(2)
C21B C22B H22B 119.7
C23B C22B H22B 119.7
C24B C23B C22B 119.3(2)
C24B C23B H23B 120.3
C22B C23B H23B 120.3
C23B C24B C25B 121.1(2)
C23B C24B H24B 119.4
C25B C24B H24B 119.4
C24B C25B C20B 119.9(2)
C24B C25B C26B 120.6(2)
C20B C25B C26B 119.5(2)
C27B C26B C25B 122.5(2)
C27B C26B H26B 118.7
C25B C26B H26B 118.7
C26B C27B C28B 121.5(2)
C26B C27B H27B 119.3
C28B C27B H27B 119.3
O1B C28B C27B 120.1(2)
O1B C28B C19B 122.39(19)
C27B C28B C19B 117.47(19)
C29 O3 HO3 106(2)
O3 C29 H29A 109.5
O3 C29 H29B 109.5
H29A C29 H29B 109.5
O3 C29 H29C 109.5
H29A C29 H29C 109.5
H29B C29 H29C 109.5

loop_
_geom_bond_atom_site_label_1
_geom_bond_atom_site_label_2
_geom_bond_site_symmetry_2
_geom_bond_distance
_geom_bond_publ_flag
O1A C28A . 1.280(3) ?
O2A C1A . 1.346(3) ?
O2A H2OA . 0.86(4) ?
N1A C18A . 1.315(3) ?
N1A C17A . 1.404(3) ?
N1A H1NA . 0.89(4) ?
N2A C11A . 1.291(3) ?
N2A C12A . 1.415(3) ?
C1A C10A . 1.396(3) ?
C1A C2A . 1.414(3) ?
C2A C3A . 1.360(3) ?
C2A H2AA . 0.9300 ?
C3A C4A . 1.419(4) ?
C3A H3AA . 0.9300 ?
C4A C5A . 1.415(3) ?
C4A C9A . 1.422(3) ?
C5A C6A . 1.366(4) ?
C5A H5AA . 0.9300 ?
C6A C7A . 1.400(4) ?
C6A H6AA . 0.9300 ?
C7A C8A . 1.375(3) ?
C7A H7AA . 0.9300 ?
C8A C9A . 1.418(3) ?
C8A H8AA . 0.9300 ?
C9A C10A . 1.445(3) ?
C10A C11A . 1.449(3) ?
C11A H11A . 0.9300 ?
C12A C13A . 1.397(3) ?
C12A C17A . 1.405(3) ?
C13A C14A . 1.388(3) ?
C13A H13A . 0.9300 ?
C14A C15A . 1.388(4) ?
C14A H14A . 0.9300 ?
C15A C16A . 1.386(3) ?
C15A H15A . 0.9300 ?
C16A C17A . 1.394(3) ?
C16A H16A . 0.9300 ?
C18A C19A . 1.400(3) ?
C18A H18A . 0.9300 ?
C19A C28A . 1.444(3) ?
C19A C20A . 1.456(3) ?
C20A C25A . 1.408(3) ?
C20A C21A . 1.415(3) ?
C21A C22A . 1.381(3) ?
C21A H21A . 0.9300 ?
C22A C23A . 1.392(4) ?
C22A H22A . 0.9300 ?
C23A C24A . 1.372(4) ?
C23A H23A . 0.9300 ?
C24A C25A . 1.413(3) ?
C24A H24A . 0.9300 ?
C25A C26A . 1.435(3) ?
C26A C27A . 1.350(3) ?
C26A H26A . 0.9300 ?
C27A C28A . 1.436(3) ?
C27A H27A . 0.9300 ?
O1B C28B . 1.269(3) ?
O2B C1B . 1.344(3) ?
O2B H2OB . 0.94(4) ?
N1B C18B . 1.327(3) ?
N1B C17B . 1.404(3) ?
N1B H1NB . 0.91(3) ?
N2B C11B . 1.289(3) ?
N2B C12B . 1.415(3) ?
C1B C10B . 1.398(3) ?
C1B C2B . 1.413(3) ?
C2B C3B . 1.358(3) ?
C2B H2BA . 0.9300 ?
C3B C4B . 1.426(3) ?
C3B H3BA . 0.9300 ?
C4B C9B . 1.420(3) ?
C4B C5B . 1.420(3) ?
C5B C6B . 1.370(4) ?
C5B H5BA . 0.9300 ?
C6B C7B . 1.405(3) ?
C6B H6BA . 0.9300 ?
C7B C8B . 1.369(3) ?
C7B H7BA . 0.9300 ?
C8B C9B . 1.417(3) ?
C8B H8BA . 0.9300 ?
C9B C10B . 1.444(3) ?
C10B C11B . 1.440(3) ?
C11B H11B . 0.9300 ?
C12B C13B . 1.392(3) ?
C12B C17B . 1.406(3) ?
C13B C14B . 1.386(3) ?
C13B H13B . 0.9300 ?
C14B C15B . 1.395(3) ?
C14B H14B . 0.9300 ?
C15B C16B . 1.381(3) ?
C15B H15B . 0.9300 ?
C16B C17B . 1.393(3) ?
C16B H16B . 0.9300 ?
C18B C19B . 1.391(3) ?
C18B H18B . 0.9300 ?
C19B C28B . 1.454(3) ?
C19B C20B . 1.461(3) ?
C20B C21B . 1.407(3) ?
C20B C25B . 1.414(3) ?
C21B C22B . 1.382(3) ?
C21B H21B . 0.9300 ?
C22B C23B . 1.401(3) ?
C22B H22B . 0.9300 ?
C23B C24B . 1.371(4) ?
C23B H23B . 0.9300 ?
C24B C25B . 1.407(3) ?
C24B H24B . 0.9300 ?
C25B C26B . 1.435(3) ?
C26B C27B . 1.350(3) ?
C26B H26B . 0.9300 ?
C27B C28B . 1.445(3) ?
C27B H27B . 0.9300 ?
O3 C29 . 1.403(3) ?
O3 HO3 . 0.94(5) ?
C29 H29A . 0.9600 ?
C29 H29B . 0.9600 ?
C29 H29C . 0.9600 ?
Cg1 Cg2 3_555 3.5690(10) y
Cg3 Cg4 3_465 3.5620(10) y
Cg5 Cg6 1_555 3.6370(10) y

loop_
_geom_hbond_atom_site_label_D
_geom_hbond_atom_site_label_H
_geom_hbond_atom_site_label_A
_geom_hbond_site_symmetry_A
_geom_hbond_distance_DH
_geom_hbond_distance_HA
_geom_hbond_distance_DA
_geom_hbond_angle_DHA
_geom_hbond_publ_flag
C3A H3AA Cg7 4_545 0.93 2.67 3.575(3) 163 y
C29 H29C Cg1 4_555 0.96 2.78 3.668(3) 154 y
N1A H1NA O1A 1_555 0.88(4) 1.78(4) 2.542(2) 143(3) y
N1B H1NB O1B 1_555 0.91(3) 1.78(3) 2.560(2) 143(2) y
O2A H2OA N2A 1_555 0.86(3) 1.84(4) 2.588(2) 145(3) y
O2B H2OB N2B 1_555 0.95(4) 1.72(4) 2.600(2) 153(3) y
O3 HO3 O1A 1_555 0.94(5) 1.84(5) 2.763(3) 168(3) y

loop_
_geom_torsion_atom_site_label_1
_geom_torsion_atom_site_label_2
_geom_torsion_atom_site_label_3
_geom_torsion_atom_site_label_4
_geom_torsion
O2A C1A C2A C3A 179.7(2)
C10A C1A C2A C3A -1.1(3)
C1A C2A C3A C4A -1.2(3)
C2A C3A C4A C5A -178.4(2)
C2A C3A C4A C9A 0.9(3)
C3A C4A C5A C6A 178.2(2)
C9A C4A C5A C6A -1.1(3)
C4A C5A C6A C7A 0.0(4)
C5A C6A C7A C8A 0.8(4)
C6A C7A C8A C9A -0.5(3)
C7A C8A C9A C4A -0.7(3)
C7A C8A C9A C10A 179.9(2)
C5A C4A C9A C8A 1.5(3)
C3A C4A C9A C8A -177.9(2)
C5A C4A C9A C10A -179.1(2)
C3A C4A C9A C10A 1.6(3)
O2A C1A C10A C9A -177.37(19)
C2A C1A C10A C9A 3.5(3)
O2A C1A C10A C11A 4.8(3)
C2A C1A C10A C11A -174.3(2)
C8A C9A C10A C1A 175.7(2)
C4A C9A C10A C1A -3.7(3)
C8A C9A C10A C11A -6.5(3)
C4A C9A C10A C11A 174.12(19)
C12A N2A C11A C10A 177.02(19)
C1A C10A C11A N2A -11.3(3)
C9A C10A C11A N2A 170.9(2)
C11A N2A C12A C13A -44.3(3)
C11A N2A C12A C17A 137.7(2)
C17A C12A C13A C14A -0.5(3)
N2A C12A C13A C14A -178.4(2)
C12A C13A C14A C15A -0.2(3)
C13A C14A C15A C16A 0.5(3)
C14A C15A C16A C17A -0.1(3)
C15A C16A C17A N1A -178.0(2)
C15A C16A C17A C12A -0.6(3)
C18A N1A C17A C16A -5.7(3)
C18A N1A C17A C12A 176.9(2)
C13A C12A C17A C16A 0.9(3)
N2A C12A C17A C16A 178.92(18)
C13A C12A C17A N1A 178.45(19)
N2A C12A C17A N1A -3.5(3)
C17A N1A C18A C19A 179.5(2)
N1A C18A C19A C28A 0.0(3)
N1A C18A C19A C20A 178.39(19)
C18A C19A C20A C25A -178.51(19)
C28A C19A C20A C25A -0.2(3)
C18A C19A C20A C21A 1.4(3)
C28A C19A C20A C21A 179.7(2)
C25A C20A C21A C22A 1.7(3)
C19A C20A C21A C22A -178.2(2)
C20A C21A C22A C23A -1.0(4)
C21A C22A C23A C24A -0.8(4)
C22A C23A C24A C25A 1.8(4)
C21A C20A C25A C24A -0.7(3)
C19A C20A C25A C24A 179.2(2)
C21A C20A C25A C26A 179.8(2)
C19A C20A C25A C26A -0.3(3)
C23A C24A C25A C20A -1.0(3)
C23A C24A C25A C26A 178.4(2)
C20A C25A C26A C27A 0.4(3)
C24A C25A C26A C27A -179.0(2)
C25A C26A C27A C28A -0.1(4)
C26A C27A C28A O1A 178.8(2)
C26A C27A C28A C19A -0.3(3)
C18A C19A C28A O1A -0.3(3)
C20A C19A C28A O1A -178.7(2)
C18A C19A C28A C27A 178.84(19)
C20A C19A C28A C27A 0.5(3)
O2B C1B C2B C3B 179.0(2)
C10B C1B C2B C3B -0.3(3)
C1B C2B C3B C4B 1.0(4)
C2B C3B C4B C9B 0.3(3)
C2B C3B C4B C5B 179.8(2)
C9B C4B C5B C6B 2.3(3)
C3B C4B C5B C6B -177.3(2)
C4B C5B C6B C7B -1.1(3)
C5B C6B C7B C8B -0.5(3)
C6B C7B C8B C9B 0.8(3)
C7B C8B C9B C4B 0.5(3)
C7B C8B C9B C10B -179.72(19)
C5B C4B C9B C8B -2.0(3)
C3B C4B C9B C8B 177.56(19)
C5B C4B C9B C10B 178.21(19)
C3B C4B C9B C10B -2.2(3)
O2B C1B C10B C11B -3.6(3)
C2B C1B C10B C11B 175.73(19)
O2B C1B C10B C9B 179.04(18)
C2B C1B C10B C9B -1.6(3)
C8B C9B C10B C1B -176.87(19)
C4B C9B C10B C1B 2.9(3)
C8B C9B C10B C11B 5.8(3)
C4B C9B C10B C11B -174.49(19)
C12B N2B C11B C10B -177.35(18)
C1B C10B C11B N2B 10.2(3)
C9B C10B C11B N2B -172.47(19)
C11B N2B C12B C13B 43.6(3)
C11B N2B C12B C17B -136.4(2)
C17B C12B C13B C14B -0.8(3)
N2B C12B C13B C14B 179.2(2)
C12B C13B C14B C15B 0.9(4)
C13B C14B C15B C16B -0.6(4)
C14B C15B C16B C17B 0.1(3)
C15B C16B C17B N1B 178.1(2)
C15B C16B C17B C12B 0.0(3)
C18B N1B C17B C16B 4.6(3)
C18B N1B C17B C12B -177.23(19)
C13B C12B C17B C16B 0.3(3)
N2B C12B C17B C16B -179.69(18)
C13B C12B C17B N1B -177.91(19)
N2B C12B C17B N1B 2.1(3)
C17B N1B C18B C19B 179.42(19)
N1B C18B C19B C28B -1.4(3)
N1B C18B C19B C20B -178.90(18)
C18B C19B C20B C21B -5.2(3)
C28B C19B C20B C21B 177.30(19)
C18B C19B C20B C25B 175.36(19)
C28B C19B C20B C25B -2.2(3)
C25B C20B C21B C22B -1.1(3)
C19B C20B C21B C22B 179.5(2)
C20B C21B C22B C23B -0.4(3)
C21B C22B C23B C24B 1.4(3)
C22B C23B C24B C25B -0.9(3)
C23B C24B C25B C20B -0.6(3)
C23B C24B C25B C26B 178.0(2)
C21B C20B C25B C24B 1.6(3)
C19B C20B C25B C24B -178.90(19)
C21B C20B C25B C26B -177.07(19)
C19B C20B C25B C26B 2.4(3)
C24B C25B C26B C27B -179.1(2)
C20B C25B C26B C27B -0.5(3)
C25B C26B C27B C28B -1.9(3)
C26B C27B C28B O1B -176.9(2)
C26B C27B C28B C19B 2.0(3)
C18B C19B C28B O1B 1.3(3)
C20B C19B C28B O1B 178.87(19)
C18B C19B C28B C27B -177.57(19)
C20B C19B C28B C27B 0.0(3)
